data_1531893
loop_
_publ_author_name
'Magome, E.'
'Itoh, K.'
'Moriyoshi, C.'
'Vlokh, R.'

_publ_section_title
;
 X-ray structure analysis of K2 Cd2x Mn2(1-x) (S O4)3 mixed crystal in the
 high-temperature phase
;
_journal_name_full Ferroelectrics
_journal_page_first 93
_journal_page_last 98
_journal_volume 269
_journal_year 2002
_chemical_formula_sum 'Cd0.845 K2 Mn1.155 O12 S3'
_chemical_name_systematic 'K2 (Cd0.845 Mn1.155) (S O4)3'
_space_group_IT_number 198
_symmetry_space_group_name_Hall 'P 2ac 2ab 3'
_symmetry_space_group_name_H-M 'P 21 3'
_cell_angle_alpha 90
_cell_angle_beta 90
_cell_angle_gamma 90
_cell_formula_units_Z 4
_cell_length_a 10.164
_cell_length_b 10.164
_cell_length_c 10.164
_cell_volume 1050.011
_citation_journal_id_ASTM FEROA8
_cod_data_source_file Magome_FEROA8_2002_1683.cif
_cod_data_source_block Cd0.845K2Mn1.155O12S3
_cod_database_code 1531893

loop_
_symmetry_equiv_pos_as_xyz
x,y,z
-x+1/2,-y,z+1/2
x+1/2,-y+1/2,-z
-x,y+1/2,-z+1/2
z,x,y
-z+1/2,-x,y+1/2
z+1/2,-x+1/2,-y
-z,x+1/2,-y+1/2
y,z,x
y+1/2,-z+1/2,-x
-y,z+1/2,-x+1/2
-y+1/2,-z,x+1/2

loop_
_atom_site_label
_atom_site_type_symbol
_atom_site_fract_x
_atom_site_fract_y
_atom_site_fract_z
_atom_site_occupancy
_atom_site_U_iso_or_equiv
O3 O-2 0.2382 0.4933 0.9353 1 0.0
O4 O-2 0.2574 0.4119 0.1471 1 0.0
Cd2 Cd+2 0.5896 0.5896 0.5896 0.495 0.0
O1 O-2 0.3145 0.279 0.9597 1 0.0
Mn2 Mn+2 0.5896 0.5896 0.5896 0.505 0.0
K1 K+1 0.8149 0.8149 0.8149 1 0.0
S1 S+6 0.22406 0.37571 0.01372 1 0.0
K2 K+1 0.0519 0.0519 0.0519 1 0.0
O2 O-2 0.0918 0.3255 0.0063 1 0.0
Cd1 Cd+2 0.3317 0.3317 0.3317 0.35 0.0
Mn1 Mn+2 0.3317 0.3317 0.3317 0.65 0.0
